data_4036205
loop_
_publ_author_name
'Gatineau, David'
'Nguyen, Duc Hanh'
'H\'erault, Damien'
'Vanthuyne, Nicolas'
'Leclaire, Julien'
'Giordano, Laurent'
'Buono, G\'erard'

_publ_section_title
;
 H-adamantylphosphinates as universal precursors of P-stereogenic
 compounds.
;
_journal_issue 8
_journal_name_full 'The Journal of organic chemistry'
_journal_page_first 4132
_journal_page_last 4141
_journal_paper_doi 10.1021/acs.joc.5b00548
_journal_volume 80
_journal_year 2015
_chemical_absolute_configuration ad
_chemical_formula_moiety 'C15 H27 O3 P'
_chemical_formula_sum 'C15 H27 O3 P'
_chemical_formula_weight 286.33
_space_group_crystal_system orthorhombic
_space_group_IT_number 19
_space_group_name_Hall 'P 2ac 2ab'
_space_group_name_H-M_alt 'P 21 21 21'
_atom_sites_solution_hydrogens geom
_audit_creation_date
;
'Fri May 09 15:08:12 2014'
;
_audit_creation_method
;
CrysAlisPro, Agilent Technologies,
Version 1.171.37.31 (release 14-01-2014 CrysAlis171 .NET)
(compiled Jan 14 2014,18:38:05)
;
_cell_angle_alpha 90.0
_cell_angle_beta 90.0
_cell_angle_gamma 90.0
_cell_formula_units_Z 4
_cell_length_a 10.51018(11)
_cell_length_b 11.46665(11)
_cell_length_c 12.93223(12)
_cell_measurement_reflns_used 5791
_cell_measurement_temperature 293(2)
_cell_measurement_theta_max 76.2070
_cell_measurement_theta_min 5.1420
_cell_volume 1558.55(3)
_computing_cell_refinement
;
CrysAlisPro, Agilent Technologies,
Version 1.171.37.31 (release 14-01-2014 CrysAlis171 .NET)
(compiled Jan 14 2014,18:38:05)
;
_computing_data_collection
;
CrysAlisPro, Agilent Technologies,
Version 1.171.37.31 (release 14-01-2014 CrysAlis171 .NET)
(compiled Jan 14 2014,18:38:05)
;
_computing_data_reduction
;
CrysAlisPro, Agilent Technologies,
Version 1.171.37.31 (release 14-01-2014 CrysAlis171 .NET)
(compiled Jan 14 2014,18:38:05)
;
_computing_molecular_graphics 'Olex2 (Dolomanov et al., 2009)'
_computing_publication_material 'Olex2 (Dolomanov et al., 2009)'
_computing_structure_refinement 'ShelXL (Sheldrick, 2008)'
_diffrn_ambient_temperature 293(2)
_diffrn_detector 'CCD plate'
_diffrn_detector_area_resol_mean 5.3048
_diffrn_detector_type AtlasS2
_diffrn_measured_fraction_theta_full 0.999
_diffrn_measured_fraction_theta_max 0.988
_diffrn_measurement_details
;
#__ type_ start__ end____ width___ exp.time_
  1 omega  -55.00   37.00   1.0000    1.0000
omega____ theta____ kappa____ phi______ frames
    -      -40.0146   77.0000  120.0000 92

#__ type_ start__ end____ width___ exp.time_
  2 omega    5.00   46.00   1.0000    1.0000
omega____ theta____ kappa____ phi______ frames
    -       40.0146  -99.0000   60.0000 41

#__ type_ start__ end____ width___ exp.time_
  3 omega   23.00   95.00   1.0000    1.0000
omega____ theta____ kappa____ phi______ frames
    -       40.0146 -125.0000   30.0000 72

#__ type_ start__ end____ width___ exp.time_
  4 omega   43.00   83.00   1.0000    2.0000
omega____ theta____ kappa____ phi______ frames
    -      113.0000  -45.0000  150.0000 40

#__ type_ start__ end____ width___ exp.time_
  5 omega   64.00   91.00   1.0000    2.0000
omega____ theta____ kappa____ phi______ frames
    -      113.0000  -45.0000   90.0000 27

#__ type_ start__ end____ width___ exp.time_
  6 omega   50.00   97.00   1.0000    2.0000
omega____ theta____ kappa____ phi______ frames
    -      113.0000  -45.0000    0.0000 47

#__ type_ start__ end____ width___ exp.time_
  7 omega   39.00   85.00   1.0000    2.0000
omega____ theta____ kappa____ phi______ frames
    -      113.0000  -45.0000 -120.0000 46

#__ type_ start__ end____ width___ exp.time_
  8 omega   36.00   90.00   1.0000    2.0000
omega____ theta____ kappa____ phi______ frames
    -      113.0000  -30.0000 -180.0000 54

#__ type_ start__ end____ width___ exp.time_
  9 omega  119.00  161.00   1.0000    2.0000
omega____ theta____ kappa____ phi______ frames
    -      113.0000   45.0000 -150.0000 42

#__ type_ start__ end____ width___ exp.time_
 10 omega  144.00  173.00   1.0000    2.0000
omega____ theta____ kappa____ phi______ frames
    -      113.0000   61.0000  -90.0000 29

#__ type_ start__ end____ width___ exp.time_
 11 omega   97.00  144.00   1.0000    2.0000
omega____ theta____ kappa____ phi______ frames
    -      113.0000   45.0000 -120.0000 47

#__ type_ start__ end____ width___ exp.time_
 12 omega   92.00  170.00   1.0000    2.0000
omega____ theta____ kappa____ phi______ frames
    -      113.0000   61.0000  -30.0000 78

#__ type_ start__ end____ width___ exp.time_
 13 omega   90.00  172.00   1.0000    2.0000
omega____ theta____ kappa____ phi______ frames
    -      113.0000   61.0000  -60.0000 82

#__ type_ start__ end____ width___ exp.time_
 14 omega   89.00  114.00   1.0000    2.0000
omega____ theta____ kappa____ phi______ frames
    -      113.0000   61.0000  -90.0000 25

#__ type_ start__ end____ width___ exp.time_
 15 omega   41.00  112.00   1.0000    2.0000
omega____ theta____ kappa____ phi______ frames
    -      113.0000 -111.0000   60.0000 71
;
_diffrn_measurement_device 'four-circle diffractometer'
_diffrn_measurement_device_type 'SuperNova, Dual, Cu at zero, AtlasS2'
_diffrn_measurement_method '\w scans'
_diffrn_orient_matrix_UB_11 -0.0667510000
_diffrn_orient_matrix_UB_12 0.1004767000
_diffrn_orient_matrix_UB_13 -0.0575423000
_diffrn_orient_matrix_UB_21 0.0877235000
_diffrn_orient_matrix_UB_22 -0.0193756000
_diffrn_orient_matrix_UB_23 -0.0938410000
_diffrn_orient_matrix_UB_31 -0.0966413000
_diffrn_orient_matrix_UB_32 -0.0870670000
_diffrn_orient_matrix_UB_33 -0.0454869000
_diffrn_radiation_monochromator mirror
_diffrn_radiation_probe x-ray
_diffrn_radiation_type CuK\a
_diffrn_radiation_wavelength 1.54184
_diffrn_reflns_av_R_equivalents 0.0259
_diffrn_reflns_av_unetI/netI 0.0301
_diffrn_reflns_Laue_measured_fraction_full 0.999
_diffrn_reflns_Laue_measured_fraction_max 0.988
_diffrn_reflns_limit_h_max 13
_diffrn_reflns_limit_h_min -13
_diffrn_reflns_limit_k_max 14
_diffrn_reflns_limit_k_min -14
_diffrn_reflns_limit_l_max 16
_diffrn_reflns_limit_l_min -16
_diffrn_reflns_number 7200
_diffrn_reflns_point_group_measured_fraction_full 1.000
_diffrn_reflns_point_group_measured_fraction_max 0.983
_diffrn_reflns_theta_full 67.684
_diffrn_reflns_theta_max 76.452
_diffrn_reflns_theta_min 5.155
_diffrn_source 'sealed X-ray tube'
_diffrn_source_type 'SuperNova (Cu) X-ray Source'
_exptl_absorpt_coefficient_mu 1.580
_exptl_absorpt_correction_T_max 1.00000
_exptl_absorpt_correction_T_min 0.87353
_exptl_absorpt_correction_type multi-scan
_exptl_absorpt_process_details
;
CrysAlisPro, Agilent Technologies,
Version 1.171.37.31 (release 14-01-2014 CrysAlis171 .NET)
(compiled Jan 14 2014,18:38:05)
Empirical absorption correction using spherical harmonics,
 implemented in SCALE3 ABSPACK scaling algorithm.
;
_exptl_crystal_colour colorless
_exptl_crystal_density_diffrn 1.220
_exptl_crystal_description
;
;
_exptl_crystal_F_000 624
_exptl_crystal_size_max .24
_exptl_crystal_size_mid .20
_exptl_crystal_size_min .20
_refine_diff_density_max 0.276
_refine_diff_density_min -0.226
_refine_diff_density_rms 0.038
_refine_ls_abs_structure_details
;
 Flack x determined using 1330 quotients [(I+)-(I-)]/[(I+)+(I-)]
 (Parsons and Flack (2004), Acta Cryst. A60, s61).
;
_refine_ls_abs_structure_Flack 0.009(8)
_refine_ls_extinction_method none
_refine_ls_goodness_of_fit_ref 1.052
_refine_ls_hydrogen_treatment constr
_refine_ls_matrix_type full
_refine_ls_number_parameters 176
_refine_ls_number_reflns 3233
_refine_ls_number_restraints 0
_refine_ls_restrained_S_all 1.052
_refine_ls_R_factor_all 0.0314
_refine_ls_R_factor_gt 0.0309
_refine_ls_shift/su_max 0.000
_refine_ls_shift/su_mean 0.000
_refine_ls_structure_factor_coef Fsqd
_refine_ls_weighting_details 'w=1/[\s^2^(Fo^2^)+(0.0605P)^2^+0.0925P] where P=(Fo^2^+2Fc^2^)/3'
_refine_ls_weighting_scheme calc
_refine_ls_wR_factor_gt 0.0858
_refine_ls_wR_factor_ref 0.0864
_reflns_Friedel_coverage 0.734
_reflns_Friedel_fraction_full 1.000
_reflns_Friedel_fraction_max 0.977
_reflns_number_gt 3164
_reflns_number_total 3233
_reflns_threshold_expression 'I > 2\s(I)'
_cod_data_source_file jo5b00548_si_002.cif
_cod_data_source_block CCDC1048714
_cod_database_code 4036205
_shelxl_version_number 2013-4
_shelx_space_group_comment
;
The symmetry employed for this shelxl refinement is uniquely defined
by the following loop, which should always be used as a source of
symmetry information in preference to the above space-group names.
They are only intended as comments.
;
_reflns_odcompleteness_completeness 99.89
_reflns_odcompleteness_iscentric 1
_reflns_odcompleteness_theta 74.33
_olex2_refinement_description
;
1. Fixed Uiso
 At 1.2 times of:
  All C(H) groups, All C(H,H) groups
 At 1.5 times of:
  All C(H,H,H) groups, All O(H) groups
2.a Ternary CH refined with riding coordinates:
 C3(H3A), C5(H5), C7(H7)
2.b Secondary CH2 refined with riding coordinates:
 C2(H2A,H2B), C4(H4A,H4B), C6(H6A,H6B), C8(H8A,H8B), C9(H9A,H9B), C10(H10A,
 H10B), C15(H15A,H15B)
2.c Idealised Me refined as rotating group:
 C12(H12A,H12B,H12C), C13(H13A,H13B,H13C), C14(H14A,H14B,H14C)
2.d Idealised tetrahedral OH refined as rotating group:
 O3(H3)
;

loop_
_space_group_symop_operation_xyz
'x, y, z'
'-x+1/2, -y, z+1/2'
'x+1/2, -y+1/2, -z'
'-x, y+1/2, -z+1/2'

loop_
_atom_site_label
_atom_site_type_symbol
_atom_site_fract_x
_atom_site_fract_y
_atom_site_fract_z
_atom_site_U_iso_or_equiv
_atom_site_adp_type
_atom_site_occupancy
_atom_site_site_symmetry_order
_atom_site_calc_flag
_atom_site_refinement_flags_posn
P1 P -0.68879(4) -0.20040(4) -0.42807(3) 0.03231(14) Uani 1 1 d .
O1 O -0.55132(13) -0.22854(13) -0.42457(14) 0.0489(4) Uani 1 1 d .
O2 O -0.78472(12) -0.30216(12) -0.40111(11) 0.0383(3) Uani 1 1 d .
O3 O -0.85741(17) -0.11816(17) -0.57466(17) 0.0646(5) Uani 1 1 d .
H3 H -0.9038 -0.1756 -0.5728 0.097 Uiso 1 1 calc GR
C1 C -0.76569(16) -0.42826(15) -0.40991(13) 0.0317(4) Uani 1 1 d .
C2 C -0.6833(2) -0.47033(18) -0.32073(15) 0.0401(4) Uani 1 1 d .
H2A H -0.7204 -0.4463 -0.2554 0.048 Uiso 1 1 calc R
H2B H -0.5989 -0.4366 -0.3259 0.048 Uiso 1 1 calc R
C3 C -0.6746(2) -0.6042(2) -0.32544(17) 0.0469(5) Uani 1 1 d .
H3A H -0.6219 -0.6326 -0.2682 0.056 Uiso 1 1 calc R
C4 C -0.8082(3) -0.65646(19) -0.31709(18) 0.0511(5) Uani 1 1 d .
H4A H -0.8031 -0.7409 -0.3188 0.061 Uiso 1 1 calc R
H4B H -0.8466 -0.6337 -0.2519 0.061 Uiso 1 1 calc R
C5 C -0.8902(2) -0.61338(18) -0.40668(18) 0.0462(5) Uani 1 1 d .
H5 H -0.9757 -0.6469 -0.4012 0.055 Uiso 1 1 calc R
C6 C -0.8297(3) -0.6500(2) -0.50930(19) 0.0518(5) Uani 1 1 d .
H6A H -0.8239 -0.7344 -0.5126 0.062 Uiso 1 1 calc R
H6B H -0.8821 -0.6236 -0.5664 0.062 Uiso 1 1 calc R
C7 C -0.6968(2) -0.59662(19) -0.51795(16) 0.0462(5) Uani 1 1 d .
H7 H -0.6581 -0.6199 -0.5838 0.055 Uiso 1 1 calc R
C8 C -0.7069(2) -0.46264(17) -0.51344(14) 0.0390(4) Uani 1 1 d .
H8A H -0.6232 -0.4280 -0.5203 0.047 Uiso 1 1 calc R
H8B H -0.7597 -0.4346 -0.5697 0.047 Uiso 1 1 calc R
C9 C -0.6137(2) -0.6391(2) -0.4287(2) 0.0515(5) Uani 1 1 d .
H9A H -0.5296 -0.6048 -0.4341 0.062 Uiso 1 1 calc R
H9B H -0.6049 -0.7232 -0.4321 0.062 Uiso 1 1 calc R
C10 C -0.89875(18) -0.47931(17) -0.40203(16) 0.0392(4) Uani 1 1 d .
H10A H -0.9509 -0.4508 -0.4585 0.047 Uiso 1 1 calc R
H10B H -0.9379 -0.4555 -0.3375 0.047 Uiso 1 1 calc R
C11 C -0.7317(2) -0.08974(19) -0.33308(16) 0.0411(4) Uani 1 1 d .
C12 C -0.8706(3) -0.0528(3) -0.3393(3) 0.0748(9) Uani 1 1 d .
H12A H -0.8870 -0.0186 -0.4058 0.112 Uiso 1 1 calc GR
H12B H -0.8883 0.0032 -0.2861 0.112 Uiso 1 1 calc GR
H12C H -0.9242 -0.1198 -0.3301 0.112 Uiso 1 1 calc GR
C13 C -0.7045(3) -0.1418(2) -0.22617(18) 0.0653(7) Uani 1 1 d .
H13A H -0.7654 -0.2019 -0.2115 0.098 Uiso 1 1 calc GR
H13B H -0.7107 -0.0817 -0.1747 0.098 Uiso 1 1 calc GR
H13C H -0.6203 -0.1743 -0.2253 0.098 Uiso 1 1 calc GR
C14 C -0.6445(3) 0.0153(2) -0.3501(2) 0.0648(7) Uani 1 1 d .
H14A H -0.5573 -0.0097 -0.3480 0.097 Uiso 1 1 calc GR
H14B H -0.6590 0.0718 -0.2966 0.097 Uiso 1 1 calc GR
H14C H -0.6623 0.0496 -0.4162 0.097 Uiso 1 1 calc GR
C15 C -0.7304(2) -0.1527(2) -0.55804(17) 0.0490(5) Uani 1 1 d .
H15A H -0.6756 -0.0877 -0.5761 0.059 Uiso 1 1 calc R
H15B H -0.7112 -0.2158 -0.6055 0.059 Uiso 1 1 calc R

loop_
_atom_site_aniso_label
_atom_site_aniso_U_11
_atom_site_aniso_U_22
_atom_site_aniso_U_33
_atom_site_aniso_U_23
_atom_site_aniso_U_13
_atom_site_aniso_U_12
P1 0.0267(2) 0.0334(2) 0.0369(2) 0.00197(17) 0.00239(16) 0.00091(16)
O1 0.0299(7) 0.0464(8) 0.0703(10) 0.0009(7) 0.0053(7) 0.0045(5)
O2 0.0321(6) 0.0329(6) 0.0501(7) 0.0014(5) 0.0069(5) 0.0003(5)
O3 0.0534(9) 0.0630(10) 0.0774(12) 0.0290(10) -0.0256(9) -0.0197(8)
C1 0.0294(8) 0.0336(8) 0.0320(8) 0.0016(6) 0.0013(6) 0.0005(6)
C2 0.0407(10) 0.0449(10) 0.0348(8) 0.0010(7) -0.0061(8) 0.0020(9)
C3 0.0497(11) 0.0451(10) 0.0458(10) 0.0086(9) -0.0065(9) 0.0084(10)
C4 0.0609(13) 0.0407(10) 0.0518(11) 0.0109(9) 0.0069(11) -0.0007(10)
C5 0.0396(10) 0.0406(10) 0.0583(12) 0.0008(9) 0.0032(9) -0.0067(8)
C6 0.0581(13) 0.0445(10) 0.0528(11) -0.0104(9) -0.0053(10) -0.0059(10)
C7 0.0511(12) 0.0449(10) 0.0425(10) -0.0083(8) 0.0073(9) 0.0039(10)
C8 0.0415(10) 0.0417(9) 0.0336(9) 0.0011(7) 0.0048(7) -0.0005(8)
C9 0.0455(11) 0.0434(10) 0.0655(13) 0.0003(11) 0.0034(11) 0.0115(9)
C10 0.0303(8) 0.0402(9) 0.0473(10) 0.0031(8) 0.0019(7) -0.0008(7)
C11 0.0392(10) 0.0392(9) 0.0449(10) -0.0037(8) 0.0041(8) 0.0024(8)
C12 0.0497(14) 0.086(2) 0.089(2) -0.0215(18) 0.0103(14) 0.0224(14)
C13 0.093(2) 0.0601(14) 0.0427(11) -0.0054(10) -0.0015(13) -0.0032(15)
C14 0.0809(19) 0.0391(11) 0.0744(17) -0.0073(12) 0.0114(14) -0.0086(12)
C15 0.0524(12) 0.0551(11) 0.0395(10) 0.0097(9) -0.0006(9) -0.0132(10)

loop_
_atom_type_symbol
_atom_type_description
_atom_type_scat_dispersion_real
_atom_type_scat_dispersion_imag
_atom_type_scat_source
C C 0.0181 0.0091 'International Tables Vol C Tables 4.2.6.8 and 6.1.1.4'
H H 0.0000 0.0000 'International Tables Vol C Tables 4.2.6.8 and 6.1.1.4'
O O 0.0492 0.0322 'International Tables Vol C Tables 4.2.6.8 and 6.1.1.4'
P P 0.2955 0.4335 'International Tables Vol C Tables 4.2.6.8 and 6.1.1.4'

loop_
_geom_angle_atom_site_label_1
_geom_angle_atom_site_label_2
_geom_angle_atom_site_label_3
_geom_angle
O1 P1 O2 117.04(8)
O1 P1 C11 111.87(10)
O1 P1 C15 109.16(11)
O2 P1 C11 101.96(9)
O2 P1 C15 105.79(9)
C15 P1 C11 110.69(11)
C1 O2 P1 128.65(11)
C15 O3 H3 109.5
O2 C1 C2 109.39(15)
O2 C1 C8 112.24(14)
O2 C1 C10 104.45(13)
C2 C1 C8 110.67(15)
C2 C1 C10 110.56(16)
C10 C1 C8 109.37(15)
C1 C2 H2A 110.0
C1 C2 H2B 110.0
C1 C2 C3 108.66(17)
H2A C2 H2B 108.3
C3 C2 H2A 110.0
C3 C2 H2B 110.0
C2 C3 H3A 109.6
C4 C3 C2 109.46(19)
C4 C3 H3A 109.6
C4 C3 C9 110.03(19)
C9 C3 C2 108.60(18)
C9 C3 H3A 109.6
C3 C4 H4A 109.7
C3 C4 H4B 109.7
H4A C4 H4B 108.2
C5 C4 C3 109.74(17)
C5 C4 H4A 109.7
C5 C4 H4B 109.7
C4 C5 H5 109.6
C4 C5 C6 109.55(19)
C4 C5 C10 109.03(18)
C6 C5 H5 109.6
C6 C5 C10 109.39(18)
C10 C5 H5 109.6
C5 C6 H6A 109.8
C5 C6 H6B 109.8
H6A C6 H6B 108.2
C7 C6 C5 109.46(17)
C7 C6 H6A 109.8
C7 C6 H6B 109.8
C6 C7 H7 109.4
C6 C7 C8 109.45(19)
C8 C7 H7 109.4
C9 C7 C6 109.84(19)
C9 C7 H7 109.4
C9 C7 C8 109.20(18)
C1 C8 C7 108.59(15)
C1 C8 H8A 110.0
C1 C8 H8B 110.0
C7 C8 H8A 110.0
C7 C8 H8B 110.0
H8A C8 H8B 108.4
C3 C9 H9A 109.7
C3 C9 H9B 109.7
C7 C9 C3 109.66(17)
C7 C9 H9A 109.7
C7 C9 H9B 109.7
H9A C9 H9B 108.2
C1 C10 C5 109.16(16)
C1 C10 H10A 109.8
C1 C10 H10B 109.8
C5 C10 H10A 109.8
C5 C10 H10B 109.8
H10A C10 H10B 108.3
C12 C11 P1 113.27(18)
C12 C11 C13 109.6(2)
C12 C11 C14 110.4(2)
C13 C11 P1 106.90(16)
C14 C11 P1 107.63(16)
C14 C11 C13 108.9(2)
C11 C12 H12A 109.5
C11 C12 H12B 109.5
C11 C12 H12C 109.5
H12A C12 H12B 109.5
H12A C12 H12C 109.5
H12B C12 H12C 109.5
C11 C13 H13A 109.5
C11 C13 H13B 109.5
C11 C13 H13C 109.5
H13A C13 H13B 109.5
H13A C13 H13C 109.5
H13B C13 H13C 109.5
C11 C14 H14A 109.5
C11 C14 H14B 109.5
C11 C14 H14C 109.5
H14A C14 H14B 109.5
H14A C14 H14C 109.5
H14B C14 H14C 109.5
P1 C15 H15A 108.1
P1 C15 H15B 108.1
O3 C15 P1 116.94(17)
O3 C15 H15A 108.1
O3 C15 H15B 108.1
H15A C15 H15B 107.3

loop_
_geom_bond_atom_site_label_1
_geom_bond_atom_site_label_2
_geom_bond_distance
P1 O1 1.4812(14)
P1 O2 1.5810(13)
P1 C11 1.823(2)
P1 C15 1.821(2)
O2 C1 1.464(2)
O3 H3 0.8200
O3 C15 1.408(3)
C1 C2 1.521(2)
C1 C8 1.526(2)
C1 C10 1.520(2)
C2 H2A 0.9700
C2 H2B 0.9700
C2 C3 1.539(3)
C3 H3A 0.9800
C3 C4 1.531(4)
C3 C9 1.534(3)
C4 H4A 0.9700
C4 H4B 0.9700
C4 C5 1.526(3)
C5 H5 0.9800
C5 C6 1.531(3)
C5 C10 1.541(3)
C6 H6A 0.9700
C6 H6B 0.9700
C6 C7 1.529(3)
C7 H7 0.9800
C7 C8 1.541(3)
C7 C9 1.527(3)
C8 H8A 0.9700
C8 H8B 0.9700
C9 H9A 0.9700
C9 H9B 0.9700
C10 H10A 0.9700
C10 H10B 0.9700
C11 C12 1.522(3)
C11 C13 1.533(3)
C11 C14 1.529(3)
C12 H12A 0.9600
C12 H12B 0.9600
C12 H12C 0.9600
C13 H13A 0.9600
C13 H13B 0.9600
C13 H13C 0.9600
C14 H14A 0.9600
C14 H14B 0.9600
C14 H14C 0.9600
C15 H15A 0.9700
C15 H15B 0.9700
